data_4081845
loop_
_publ_author_name
'Barloy, Laurent'
'F\'eghali, Elias'
'Henry, Marc'
'Karmazin-Brelot, Lydia'
'Bailly, Corinne'
'Pfeffer, Michel'

_publ_section_title
;
 Serendipitous Self-Assembly of Cyclometalated Complexes through Hydrogen
 Bonds: Dimers or Chains within Compact or Porous Networks
;
_journal_issue 21
_journal_name_full Organometallics
_journal_page_first 6195
_journal_paper_doi 10.1021/om400627v
_journal_volume 32
_journal_year 2013
_chemical_absolute_configuration rmad
_chemical_formula_moiety 'C31 H32 Cl Ir N2'
_chemical_formula_sum 'C31 H32 Cl Ir N2'
_chemical_formula_weight 660.24
_chemical_name_systematic
;
 ?
;
_space_group_IT_number 19
_symmetry_cell_setting orthorhombic
_symmetry_space_group_name_Hall 'P 2ac 2ab'
_symmetry_space_group_name_H-M 'P 21 21 21'
_atom_sites_solution_hydrogens geom
_atom_sites_solution_primary direct
_atom_sites_solution_secondary difmap
_audit_creation_method SHELXL-97
_cell_angle_alpha 90.00
_cell_angle_beta 90.00
_cell_angle_gamma 90.00
_cell_formula_units_Z 4
_cell_length_a 12.9999(4)
_cell_length_b 13.8030(4)
_cell_length_c 15.2522(3)
_cell_measurement_reflns_used 11078
_cell_measurement_temperature 173(2)
_cell_measurement_theta_max 27.485
_cell_measurement_theta_min 0.998
_cell_volume 2736.82(13)
_computing_cell_refinement 'Denzo (Nonius B.V., 1998)'
_computing_data_collection 'Collect (Nonius B.V., 1998)'
_computing_data_reduction 'Denzo (Nonius B.V., 1998)'
_computing_molecular_graphics 'PLATON 98 (Spek, 1998)'
_computing_publication_material 'SHELXL-97 (Sheldrick, 1997)'
_computing_structure_refinement 'SHELXL-97 (Sheldrick, 2008)'
_computing_structure_solution 'SHELXS-97 (Sheldrick, 1997)'
_diffrn_ambient_temperature 173(2)
_diffrn_measured_fraction_theta_full 1.000
_diffrn_measured_fraction_theta_max 1.000
_diffrn_measurement_device_type KappaCCD
_diffrn_measurement_method 'phi and omega scans'
_diffrn_radiation_monochromator graphite
_diffrn_radiation_source 'fine-focus sealed tube'
_diffrn_radiation_type MoK\a
_diffrn_radiation_wavelength 0.71073
_diffrn_reflns_av_R_equivalents 0.0555
_diffrn_reflns_av_sigmaI/netI 0.0547
_diffrn_reflns_limit_h_max 16
_diffrn_reflns_limit_h_min -13
_diffrn_reflns_limit_k_max 17
_diffrn_reflns_limit_k_min -16
_diffrn_reflns_limit_l_max 19
_diffrn_reflns_limit_l_min -18
_diffrn_reflns_number 17127
_diffrn_reflns_theta_full 27.47
_diffrn_reflns_theta_max 27.47
_diffrn_reflns_theta_min 1.99
_exptl_absorpt_coefficient_mu 4.998
_exptl_absorpt_correction_T_max 0.46721
_exptl_absorpt_correction_T_min 0.37587
_exptl_absorpt_correction_type multi-scan
_exptl_absorpt_process_details 'MULscanABS in PLATON (Spek, 2003)'
_exptl_crystal_colour orange
_exptl_crystal_density_diffrn 1.602
_exptl_crystal_density_method 'not measured'
_exptl_crystal_description prism
_exptl_crystal_F_000 1304
_exptl_crystal_size_max 0.24
_exptl_crystal_size_mid 0.15
_exptl_crystal_size_min 0.12
_refine_diff_density_max 2.146
_refine_diff_density_min -1.731
_refine_diff_density_rms 0.451
_refine_ls_abs_structure_details 'Flack H D (1983), Acta Cryst. A39, 876-881'
_refine_ls_abs_structure_Flack -0.025(9)
_refine_ls_extinction_coef 0.0120(5)
_refine_ls_extinction_expression Fc^*^=kFc[1+0.001xFc^2^\l^3^/sin(2\q)]^-1/4^
_refine_ls_extinction_method SHELXL
_refine_ls_goodness_of_fit_ref 1.203
_refine_ls_hydrogen_treatment constr
_refine_ls_matrix_type full
_refine_ls_number_parameters 322
_refine_ls_number_reflns 6262
_refine_ls_number_restraints 0
_refine_ls_restrained_S_all 1.203
_refine_ls_R_factor_all 0.0457
_refine_ls_R_factor_gt 0.0355
_refine_ls_shift/su_max 0.001
_refine_ls_shift/su_mean 0.000
_refine_ls_structure_factor_coef Fsqd
_refine_ls_weighting_details 'calc w=1/[\s^2^(Fo^2^)+(0.0547P)^2^+0.0000P] where P=(Fo^2^+2Fc^2^)/3'
_refine_ls_weighting_scheme calc
_refine_ls_wR_factor_gt 0.0786
_refine_ls_wR_factor_ref 0.1037
_reflns_number_gt 5749
_reflns_number_total 6262
_reflns_threshold_expression I>2\s(I)
_cod_data_source_file om400627v_si_003.cif
_cod_data_source_block compound_8a
_cod_depositor_comments
;
The following automatic conversions were performed:

'_symmetry_cell_setting' value 'Orthorhombic' changed to
'orthorhombic' according to
/home/saulius/struct/CIF-dictionaries/cif_core.dic dictionary named
'cif_core.dic' version 2.4.2 from 2011-04-26.

Automatic conversion script
Id: cif_fix_values 1891 2012-01-12 08:04:46Z andrius 
;
_cod_database_code 4081845

loop_
_symmetry_equiv_pos_as_xyz
'x, y, z'
'-x+1/2, -y, z+1/2'
'x+1/2, -y+1/2, -z'
'-x, y+1/2, -z+1/2'

loop_
_atom_site_label
_atom_site_type_symbol
_atom_site_fract_x
_atom_site_fract_y
_atom_site_fract_z
_atom_site_U_iso_or_equiv
_atom_site_adp_type
_atom_site_occupancy
_atom_site_symmetry_multiplicity
_atom_site_calc_flag
_atom_site_refinement_flags
C1 C 0.4101(5) 0.3768(5) 0.4477(4) 0.0270(14) Uani 1 1 d .
C2 C 0.4718(6) 0.3619(5) 0.3730(4) 0.0337(16) Uani 1 1 d .
H2 H 0.5426 0.3785 0.3756 0.040 Uiso 1 1 calc R
C3 C 0.4328(6) 0.3239(6) 0.2961(5) 0.0380(18) Uani 1 1 d .
H3 H 0.4766 0.3154 0.2469 0.046 Uiso 1 1 calc R
C4 C 0.3294(6) 0.2980(6) 0.2906(4) 0.0337(16) Uani 1 1 d .
H4 H 0.3026 0.2723 0.2376 0.040 Uiso 1 1 calc R
C5 C 0.2660(6) 0.3098(5) 0.3625(4) 0.0324(16) Uani 1 1 d .
H5 H 0.1954 0.2922 0.3597 0.039 Uiso 1 1 calc R
C6 C 0.3075(5) 0.3478(5) 0.4388(4) 0.0278(14) Uani 1 1 d .
C7 C 0.2480(5) 0.3646(5) 0.5190(4) 0.0266(14) Uani 1 1 d .
C8 C 0.1166(5) 0.3821(6) 0.6199(4) 0.0306(15) Uani 1 1 d .
H8 H 0.0940 0.3250 0.6553 0.037 Uiso 1 1 calc R
C9 C 0.2225(5) 0.4225(6) 0.6563(4) 0.0258(13) Uani 1 1 d .
H9 H 0.2169 0.4945 0.6616 0.031 Uiso 1 1 calc R
C10 C 0.0326(6) 0.4578(6) 0.6181(4) 0.0323(16) Uani 1 1 d .
C11 C 0.0289(8) 0.5276(8) 0.5529(7) 0.060(3) Uani 1 1 d .
H11 H 0.0764 0.5256 0.5056 0.072 Uiso 1 1 calc R
C12 C -0.0438(10) 0.5997(9) 0.5569(9) 0.088(4) Uani 1 1 d .
H12 H -0.0451 0.6478 0.5124 0.106 Uiso 1 1 calc R
C13 C -0.1131(9) 0.6038(10) 0.6223(12) 0.091(5) Uani 1 1 d .
H13 H -0.1622 0.6547 0.6240 0.110 Uiso 1 1 calc R
C14 C -0.1124(7) 0.5352(10) 0.6854(9) 0.077(4) Uani 1 1 d .
H14 H -0.1618 0.5379 0.7313 0.093 Uiso 1 1 calc R
C15 C -0.0404(6) 0.4608(7) 0.6842(6) 0.048(2) Uani 1 1 d .
H15 H -0.0413 0.4123 0.7284 0.057 Uiso 1 1 calc R
C16 C 0.2496(5) 0.3819(6) 0.7449(4) 0.0283(15) Uani 1 1 d .
C17 C 0.2202(6) 0.4329(6) 0.8192(4) 0.0340(15) Uani 1 1 d .
H17 H 0.1817 0.4911 0.8137 0.041 Uiso 1 1 calc R
C18 C 0.2475(7) 0.3982(6) 0.9023(5) 0.041(2) Uani 1 1 d .
H18 H 0.2274 0.4330 0.9533 0.049 Uiso 1 1 calc R
C19 C 0.3041(6) 0.3128(7) 0.9105(5) 0.042(2) Uani 1 1 d .
H19 H 0.3236 0.2897 0.9668 0.050 Uiso 1 1 calc R
C20 C 0.3313(6) 0.2625(6) 0.8367(5) 0.0407(19) Uani 1 1 d .
H20 H 0.3692 0.2040 0.8423 0.049 Uiso 1 1 calc R
C21 C 0.3044(5) 0.2960(6) 0.7533(5) 0.0339(17) Uani 1 1 d .
H21 H 0.3234 0.2602 0.7026 0.041 Uiso 1 1 calc R
C22 C 0.4729(6) 0.5781(6) 0.5974(5) 0.0362(16) Uani 1 1 d .
C23 C 0.5016(6) 0.5277(6) 0.6771(5) 0.0323(16) Uani 1 1 d .
C24 C 0.5856(5) 0.4668(6) 0.6594(5) 0.0325(16) Uani 1 1 d .
C25 C 0.6139(5) 0.4747(7) 0.5660(5) 0.0402(18) Uani 1 1 d .
C26 C 0.5455(6) 0.5489(5) 0.5305(5) 0.0366(16) Uani 1 1 d .
C27 C 0.3961(7) 0.6599(6) 0.5929(6) 0.051(2) Uani 1 1 d .
H27A H 0.3313 0.6395 0.6200 0.077 Uiso 1 1 calc R
H27B H 0.3839 0.6772 0.5315 0.077 Uiso 1 1 calc R
H27C H 0.4234 0.7163 0.6243 0.077 Uiso 1 1 calc R
C28 C 0.4541(7) 0.5428(6) 0.7662(5) 0.046(2) Uani 1 1 d .
H28A H 0.4566 0.4820 0.7994 0.070 Uiso 1 1 calc R
H28B H 0.3823 0.5632 0.7593 0.070 Uiso 1 1 calc R
H28C H 0.4924 0.5929 0.7979 0.070 Uiso 1 1 calc R
C29 C 0.6377(7) 0.4021(6) 0.7255(5) 0.044(2) Uani 1 1 d .
H29A H 0.6538 0.4396 0.7783 0.066 Uiso 1 1 calc R
H29B H 0.7014 0.3763 0.7003 0.066 Uiso 1 1 calc R
H29C H 0.5918 0.3484 0.7408 0.066 Uiso 1 1 calc R
C30 C 0.7031(6) 0.4303(8) 0.5211(6) 0.050(2) Uani 1 1 d .
H30A H 0.6954 0.4379 0.4576 0.076 Uiso 1 1 calc R
H30B H 0.7065 0.3612 0.5357 0.076 Uiso 1 1 calc R
H30C H 0.7664 0.4624 0.5403 0.076 Uiso 1 1 calc R
C31 C 0.5526(8) 0.5923(6) 0.4392(5) 0.052(2) Uani 1 1 d .
H31A H 0.5999 0.6476 0.4401 0.078 Uiso 1 1 calc R
H31B H 0.4843 0.6141 0.4204 0.078 Uiso 1 1 calc R
H31C H 0.5783 0.5433 0.3982 0.078 Uiso 1 1 calc R
N1 N 0.2976(4) 0.4003(4) 0.5866(3) 0.0273(13) Uani 1 1 d .
N2 N 0.1471(5) 0.3511(5) 0.5319(4) 0.0396(16) Uani 1 1 d .
H2N H 0.1048 0.3267 0.4926 0.048 Uiso 1 1 calc R
Cl1 Cl 0.48240(13) 0.25499(13) 0.59494(11) 0.0316(4) Uani 1 1 d .
Ir1 Ir 0.455301(19) 0.425590(19) 0.568797(15) 0.02569(11) Uani 1 1 d .

loop_
_atom_site_aniso_label
_atom_site_aniso_U_11
_atom_site_aniso_U_22
_atom_site_aniso_U_33
_atom_site_aniso_U_23
_atom_site_aniso_U_13
_atom_site_aniso_U_12
C1 0.030(3) 0.023(4) 0.028(4) 0.001(3) 0.002(3) -0.001(3)
C2 0.029(4) 0.033(4) 0.040(4) -0.003(3) 0.006(3) -0.007(3)
C3 0.049(5) 0.032(4) 0.033(4) -0.004(3) 0.009(3) -0.005(3)
C4 0.045(4) 0.032(4) 0.024(3) -0.005(3) -0.002(3) -0.004(3)
C5 0.035(4) 0.030(4) 0.032(4) -0.003(3) -0.003(3) -0.004(3)
C6 0.030(3) 0.025(3) 0.029(3) 0.000(3) -0.003(3) 0.000(3)
C7 0.023(3) 0.028(4) 0.029(3) 0.000(3) -0.003(3) -0.002(3)
C8 0.029(4) 0.035(4) 0.028(3) -0.002(3) 0.003(3) -0.006(3)
C9 0.025(3) 0.021(3) 0.031(3) 0.004(3) -0.001(2) 0.003(3)
C10 0.025(4) 0.035(4) 0.037(4) -0.004(3) -0.006(3) -0.004(3)
C11 0.055(6) 0.053(6) 0.072(6) 0.012(5) -0.007(5) 0.014(5)
C12 0.082(9) 0.060(7) 0.123(10) 0.013(7) -0.038(9) 0.027(6)
C13 0.047(7) 0.062(9) 0.164(14) -0.033(9) -0.040(8) 0.023(6)
C14 0.030(5) 0.091(9) 0.111(10) -0.066(8) 0.007(5) 0.001(5)
C15 0.027(4) 0.060(5) 0.056(5) -0.025(4) 0.001(4) -0.005(4)
C16 0.024(3) 0.030(4) 0.030(3) 0.002(3) 0.002(3) -0.004(3)
C17 0.040(4) 0.031(4) 0.032(3) -0.007(3) -0.001(3) 0.000(4)
C18 0.059(5) 0.037(5) 0.028(3) -0.002(3) 0.001(3) -0.008(4)
C19 0.041(4) 0.054(5) 0.032(4) 0.010(3) -0.007(3) -0.009(4)
C20 0.033(4) 0.041(5) 0.049(4) 0.016(4) 0.002(3) 0.005(4)
C21 0.026(4) 0.037(5) 0.039(4) 0.005(3) 0.010(3) 0.001(3)
C22 0.037(4) 0.025(4) 0.047(4) -0.004(3) -0.005(3) -0.008(4)
C23 0.035(4) 0.027(4) 0.034(4) -0.009(3) 0.001(3) -0.013(3)
C24 0.029(3) 0.028(4) 0.040(4) -0.004(3) -0.008(3) -0.010(3)
C25 0.027(3) 0.063(5) 0.030(4) -0.008(4) 0.004(3) -0.018(3)
C26 0.040(4) 0.033(4) 0.036(4) -0.001(3) 0.001(4) -0.013(4)
C27 0.054(5) 0.038(5) 0.062(6) -0.008(4) -0.007(4) -0.002(4)
C28 0.046(4) 0.050(5) 0.043(4) -0.019(3) 0.007(4) -0.004(4)
C29 0.044(4) 0.042(5) 0.046(4) -0.009(3) -0.008(4) 0.005(4)
C30 0.029(4) 0.059(6) 0.063(5) -0.017(5) 0.007(4) -0.008(4)
C31 0.068(6) 0.043(5) 0.046(4) 0.004(4) 0.000(5) -0.015(4)
N1 0.022(3) 0.027(3) 0.034(3) 0.000(2) -0.004(2) 0.003(2)
N2 0.026(3) 0.053(5) 0.040(3) -0.019(3) -0.001(3) -0.005(3)
Cl1 0.0296(9) 0.0283(9) 0.0369(8) 0.0019(6) 0.0052(6) 0.0042(6)
Ir1 0.02432(14) 0.02534(15) 0.02741(15) -0.00186(11) -0.00082(10) -0.00253(11)

loop_
_atom_type_symbol
_atom_type_description
_atom_type_scat_dispersion_real
_atom_type_scat_dispersion_imag
_atom_type_scat_source
C C 0.0033 0.0016 'International Tables Vol C Tables 4.2.6.8 and 6.1.1.4'
H H 0.0000 0.0000 'International Tables Vol C Tables 4.2.6.8 and 6.1.1.4'
N N 0.0061 0.0033 'International Tables Vol C Tables 4.2.6.8 and 6.1.1.4'
Cl Cl 0.1484 0.1585 'International Tables Vol C Tables 4.2.6.8 and 6.1.1.4'
Ir Ir -1.4442 7.9887 'International Tables Vol C Tables 4.2.6.8 and 6.1.1.4'

loop_
_geom_angle_atom_site_label_1
_geom_angle_atom_site_label_2
_geom_angle_atom_site_label_3
_geom_angle
C6 C1 C2 115.0(6)
C6 C1 Ir1 117.0(5)
C2 C1 Ir1 127.8(5)
C3 C2 C1 122.2(7)
C3 C2 H2 118.9
C1 C2 H2 118.9
C2 C3 C4 120.2(7)
C2 C3 H3 119.9
C4 C3 H3 119.9
C5 C4 C3 119.8(7)
C5 C4 H4 120.1
C3 C4 H4 120.1
C4 C5 C6 118.6(7)
C4 C5 H5 120.7
C6 C5 H5 120.7
C5 C6 C1 124.1(7)
C5 C6 C7 123.7(6)
C1 C6 C7 112.1(6)
N1 C7 N2 114.7(6)
N1 C7 C6 117.2(6)
N2 C7 C6 128.1(6)
N2 C8 C10 112.4(6)
N2 C8 C9 100.8(5)
C10 C8 C9 113.0(6)
N2 C8 H8 110.1
C10 C8 H8 110.1
C9 C8 H8 110.1
N1 C9 C16 114.5(5)
N1 C9 C8 104.4(5)
C16 C9 C8 112.7(6)
N1 C9 H9 108.3
C16 C9 H9 108.3
C8 C9 H9 108.3
C15 C10 C11 118.5(8)
C15 C10 C8 120.2(7)
C11 C10 C8 121.3(7)
C12 C11 C10 119.8(11)
C12 C11 H11 120.1
C10 C11 H11 120.1
C13 C12 C11 121.6(12)
C13 C12 H12 119.2
C11 C12 H12 119.2
C12 C13 C14 119.7(11)
C12 C13 H13 120.2
C14 C13 H13 120.2
C13 C14 C15 120.9(11)
C13 C14 H14 119.6
C15 C14 H14 119.6
C10 C15 C14 119.5(10)
C10 C15 H15 120.2
C14 C15 H15 120.2
C17 C16 C21 119.9(7)
C17 C16 C9 118.7(7)
C21 C16 C9 121.3(6)
C16 C17 C18 119.8(7)
C16 C17 H17 120.1
C18 C17 H17 120.1
C19 C18 C17 120.2(7)
C19 C18 H18 119.9
C17 C18 H18 119.9
C20 C19 C18 119.4(7)
C20 C19 H19 120.3
C18 C19 H19 120.3
C19 C20 C21 121.1(8)
C19 C20 H20 119.5
C21 C20 H20 119.5
C16 C21 C20 119.6(7)
C16 C21 H21 120.2
C20 C21 H21 120.2
C26 C22 C23 106.9(7)
C26 C22 C27 127.4(7)
C23 C22 C27 124.6(7)
C26 C22 Ir1 69.9(4)
C23 C22 Ir1 74.3(4)
C27 C22 Ir1 130.6(6)
C24 C23 C22 109.1(6)
C24 C23 C28 125.1(7)
C22 C23 C28 125.8(7)
C24 C23 Ir1 72.1(4)
C22 C23 Ir1 67.4(4)
C28 C23 Ir1 129.6(5)
C23 C24 C25 109.6(7)
C23 C24 C29 125.2(7)
C25 C24 C29 125.2(7)
C23 C24 Ir1 71.7(4)
C25 C24 Ir1 67.3(4)
C29 C24 Ir1 126.7(5)
C26 C25 C24 104.9(7)
C26 C25 C30 126.6(7)
C24 C25 C30 127.7(8)
C26 C25 Ir1 69.4(4)
C24 C25 Ir1 73.8(4)
C30 C25 Ir1 128.6(6)
C22 C26 C25 109.3(6)
C22 C26 C31 125.2(7)
C25 C26 C31 125.4(7)
C22 C26 Ir1 70.9(4)
C25 C26 Ir1 71.1(4)
C31 C26 Ir1 126.5(5)
C22 C27 H27A 109.5
C22 C27 H27B 109.5
H27A C27 H27B 109.5
C22 C27 H27C 109.5
H27A C27 H27C 109.5
H27B C27 H27C 109.5
C23 C28 H28A 109.5
C23 C28 H28B 109.5
H28A C28 H28B 109.5
C23 C28 H28C 109.5
H28A C28 H28C 109.5
H28B C28 H28C 109.5
C24 C29 H29A 109.5
C24 C29 H29B 109.5
H29A C29 H29B 109.5
C24 C29 H29C 109.5
H29A C29 H29C 109.5
H29B C29 H29C 109.5
C25 C30 H30A 109.5
C25 C30 H30B 109.5
H30A C30 H30B 109.5
C25 C30 H30C 109.5
H30A C30 H30C 109.5
H30B C30 H30C 109.5
C26 C31 H31A 109.5
C26 C31 H31B 109.5
H31A C31 H31B 109.5
C26 C31 H31C 109.5
H31A C31 H31C 109.5
H31B C31 H31C 109.5
C7 N1 C9 108.6(5)
C7 N1 Ir1 116.2(4)
C9 N1 Ir1 134.8(4)
C7 N2 C8 111.0(6)
C7 N2 H2N 124.5
C8 N2 H2N 124.5
C1 Ir1 N1 77.4(2)
C1 Ir1 C26 99.9(3)
N1 Ir1 C26 134.5(3)
C1 Ir1 C22 122.1(3)
N1 Ir1 C22 103.9(3)
C26 Ir1 C22 39.2(3)
C1 Ir1 C25 110.9(3)
N1 Ir1 C25 169.4(3)
C26 Ir1 C25 39.5(3)
C22 Ir1 C25 66.4(3)
C1 Ir1 C23 160.3(3)
N1 Ir1 C23 105.7(2)
C26 Ir1 C23 63.7(3)
C22 Ir1 C23 38.2(3)
C25 Ir1 C23 64.3(3)
C1 Ir1 C24 148.0(3)
N1 Ir1 C24 134.1(2)
C26 Ir1 C24 63.7(3)
C22 Ir1 C24 63.4(3)
C25 Ir1 C24 38.9(3)
C23 Ir1 C24 36.3(3)
C1 Ir1 Cl1 82.6(2)
N1 Ir1 Cl1 87.63(16)
C26 Ir1 Cl1 137.6(2)
C22 Ir1 Cl1 154.3(2)
C25 Ir1 Cl1 99.7(3)
C23 Ir1 Cl1 116.8(2)
C24 Ir1 Cl1 92.0(2)

loop_
_geom_bond_atom_site_label_1
_geom_bond_atom_site_label_2
_geom_bond_distance
C1 C6 1.399(9)
C1 C2 1.408(9)
C1 Ir1 2.052(6)
C2 C3 1.380(10)
C2 H2 0.9500
C3 C4 1.393(11)
C3 H3 0.9500
C4 C5 1.382(10)
C4 H4 0.9500
C5 C6 1.385(9)
C5 H5 0.9500
C6 C7 1.466(10)
C7 N1 1.311(8)
C7 N2 1.339(9)
C8 N2 1.464(9)
C8 C10 1.511(11)
C8 C9 1.586(9)
C8 H8 1.0000
C9 N1 1.475(8)
C9 C16 1.505(9)
C9 H9 1.0000
C10 C15 1.386(11)
C10 C11 1.386(12)
C11 C12 1.374(15)
C11 H11 0.9500
C12 C13 1.35(2)
C12 H12 0.9500
C13 C14 1.351(17)
C13 H13 0.9500
C14 C15 1.390(14)
C14 H14 0.9500
C15 H15 0.9500
C16 C17 1.387(9)
C16 C21 1.389(11)
C17 C18 1.401(10)
C17 H17 0.9500
C18 C19 1.395(12)
C18 H18 0.9500
C19 C20 1.369(11)
C19 H19 0.9500
C20 C21 1.398(10)
C20 H20 0.9500
C21 H21 0.9500
C22 C26 1.447(11)
C22 C23 1.449(11)
C22 C27 1.509(12)
C22 Ir1 2.162(8)
C23 C24 1.404(11)
C23 C28 1.507(10)
C23 Ir1 2.253(7)
C24 C25 1.476(10)
C24 C29 1.506(11)
C24 Ir1 2.259(7)
C25 C26 1.461(11)
C25 C30 1.479(11)
C25 Ir1 2.171(7)
C26 C31 1.519(10)
C26 Ir1 2.148(7)
C27 H27A 0.9800
C27 H27B 0.9800
C27 H27C 0.9800
C28 H28A 0.9800
C28 H28B 0.9800
C28 H28C 0.9800
C29 H29A 0.9800
C29 H29B 0.9800
C29 H29C 0.9800
C30 H30A 0.9800
C30 H30B 0.9800
C30 H30C 0.9800
C31 H31A 0.9800
C31 H31B 0.9800
C31 H31C 0.9800
N1 Ir1 2.098(5)
N2 H2N 0.8800
Cl1 Ir1 2.4142(18)

loop_
_geom_hbond_atom_site_label_D
_geom_hbond_atom_site_label_H
_geom_hbond_atom_site_label_A
_geom_hbond_distance_DH
_geom_hbond_distance_HA
_geom_hbond_distance_DA
_geom_hbond_angle_DHA
_geom_hbond_site_symmetry_A
N2 H2N Cl1 0.88 2.36 3.236(6) 171.0 3_456

loop_
_geom_torsion_atom_site_label_1
_geom_torsion_atom_site_label_2
_geom_torsion_atom_site_label_3
_geom_torsion_atom_site_label_4
_geom_torsion
C6 C1 C2 C3 1.7(11)
Ir1 C1 C2 C3 176.6(6)
C1 C2 C3 C4 -0.6(12)
C2 C3 C4 C5 -0.4(12)
C3 C4 C5 C6 0.2(12)
C4 C5 C6 C1 1.1(11)
C4 C5 C6 C7 179.4(7)
C2 C1 C6 C5 -2.0(10)
Ir1 C1 C6 C5 -177.5(6)
C2 C1 C6 C7 179.5(6)
Ir1 C1 C6 C7 4.0(8)
C5 C6 C7 N1 179.4(7)
C1 C6 C7 N1 -2.0(9)
C5 C6 C7 N2 -2.9(12)
C1 C6 C7 N2 175.6(7)
N2 C8 C9 N1 -4.8(7)
C10 C8 C9 N1 -125.0(6)
N2 C8 C9 C16 -129.7(6)
C10 C8 C9 C16 110.1(7)
N2 C8 C10 C15 147.0(7)
C9 C8 C10 C15 -99.7(8)
N2 C8 C10 C11 -35.5(10)
C9 C8 C10 C11 77.8(9)
C15 C10 C11 C12 2.5(14)
C8 C10 C11 C12 -175.1(9)
C10 C11 C12 C13 -1.0(18)
C11 C12 C13 C14 -0.6(19)
C12 C13 C14 C15 0.6(17)
C11 C10 C15 C14 -2.5(12)
C8 C10 C15 C14 175.1(7)
C13 C14 C15 C10 1.0(14)
N1 C9 C16 C17 148.0(7)
C8 C9 C16 C17 -92.7(8)
N1 C9 C16 C21 -31.0(9)
C8 C9 C16 C21 88.3(8)
C21 C16 C17 C18 1.1(11)
C9 C16 C17 C18 -177.9(7)
C16 C17 C18 C19 0.0(12)
C17 C18 C19 C20 -1.0(12)
C18 C19 C20 C21 0.8(12)
C17 C16 C21 C20 -1.3(11)
C9 C16 C21 C20 177.6(7)
C19 C20 C21 C16 0.4(12)
C26 C22 C23 C24 -2.5(8)
C27 C22 C23 C24 -171.0(7)
Ir1 C22 C23 C24 60.2(5)
C26 C22 C23 C28 173.8(7)
C27 C22 C23 C28 5.3(12)
Ir1 C22 C23 C28 -123.5(7)
C26 C22 C23 Ir1 -62.7(5)
C27 C22 C23 Ir1 128.8(8)
C22 C23 C24 C25 -0.7(8)
C28 C23 C24 C25 -177.0(7)
Ir1 C23 C24 C25 56.7(5)
C22 C23 C24 C29 -179.9(7)
C28 C23 C24 C29 3.9(12)
Ir1 C23 C24 C29 -122.4(7)
C22 C23 C24 Ir1 -57.4(5)
C28 C23 C24 Ir1 126.3(7)
C23 C24 C25 C26 3.5(8)
C29 C24 C25 C26 -177.3(7)
Ir1 C24 C25 C26 62.8(4)
C23 C24 C25 C30 174.0(8)
C29 C24 C25 C30 -6.8(13)
Ir1 C24 C25 C30 -126.7(9)
C23 C24 C25 Ir1 -59.3(5)
C29 C24 C25 Ir1 119.9(7)
C23 C22 C26 C25 4.7(8)
C27 C22 C26 C25 172.8(7)
Ir1 C22 C26 C25 -61.0(5)
C23 C22 C26 C31 -172.6(7)
C27 C22 C26 C31 -4.5(13)
Ir1 C22 C26 C31 121.8(8)
C23 C22 C26 Ir1 65.7(5)
C27 C22 C26 Ir1 -126.2(8)
C24 C25 C26 C22 -5.0(8)
C30 C25 C26 C22 -175.7(7)
Ir1 C25 C26 C22 60.9(5)
C24 C25 C26 C31 172.2(7)
C30 C25 C26 C31 1.6(12)
Ir1 C25 C26 C31 -121.9(7)
C24 C25 C26 Ir1 -65.9(5)
C30 C25 C26 Ir1 123.5(8)
N2 C7 N1 C9 -4.6(9)
C6 C7 N1 C9 173.3(6)
N2 C7 N1 Ir1 -178.8(5)
C6 C7 N1 Ir1 -0.8(8)
C16 C9 N1 C7 129.5(7)
C8 C9 N1 C7 5.7(7)
C16 C9 N1 Ir1 -57.9(9)
C8 C9 N1 Ir1 178.4(5)
N1 C7 N2 C8 1.2(9)
C6 C7 N2 C8 -176.5(7)
C10 C8 N2 C7 123.1(7)
C9 C8 N2 C7 2.5(8)
C6 C1 Ir1 N1 -3.5(5)
C2 C1 Ir1 N1 -178.3(7)
C6 C1 Ir1 C26 -137.1(6)
C2 C1 Ir1 C26 48.1(7)
C6 C1 Ir1 C22 -102.1(6)
C2 C1 Ir1 C22 83.1(7)
C6 C1 Ir1 C25 -176.6(5)
C2 C1 Ir1 C25 8.6(7)
C6 C1 Ir1 C23 -104.9(9)
C2 C1 Ir1 C23 80.3(10)
C6 C1 Ir1 C24 167.6(5)
C2 C1 Ir1 C24 -7.3(10)
C6 C1 Ir1 Cl1 85.8(5)
C2 C1 Ir1 Cl1 -89.1(6)
C7 N1 Ir1 C1 2.3(5)
C9 N1 Ir1 C1 -169.9(7)
C7 N1 Ir1 C26 93.8(6)
C9 N1 Ir1 C26 -78.4(7)
C7 N1 Ir1 C22 122.7(5)
C9 N1 Ir1 C22 -49.5(7)
C7 N1 Ir1 C25 144.9(15)
C9 N1 Ir1 C25 -27.3(19)
C7 N1 Ir1 C23 162.2(5)
C9 N1 Ir1 C23 -9.9(7)
C7 N1 Ir1 C24 -171.1(5)
C9 N1 Ir1 C24 16.7(8)
C7 N1 Ir1 Cl1 -80.6(5)
C9 N1 Ir1 Cl1 107.2(6)
C22 C26 Ir1 C1 129.8(4)
C25 C26 Ir1 C1 -110.9(4)
C31 C26 Ir1 C1 9.6(8)
C22 C26 Ir1 N1 47.8(6)
C25 C26 Ir1 N1 167.1(4)
C31 C26 Ir1 N1 -72.4(8)
C25 C26 Ir1 C22 119.3(6)
C31 C26 Ir1 C22 -120.2(9)
C22 C26 Ir1 C25 -119.3(6)
C31 C26 Ir1 C25 120.5(9)
C22 C26 Ir1 C23 -38.7(4)
C25 C26 Ir1 C23 80.6(5)
C31 C26 Ir1 C23 -158.9(8)
C22 C26 Ir1 C24 -79.3(5)
C25 C26 Ir1 C24 40.0(4)
C31 C26 Ir1 C24 160.5(8)
C22 C26 Ir1 Cl1 -140.5(4)
C25 C26 Ir1 Cl1 -21.2(5)
C31 C26 Ir1 Cl1 99.3(7)
C26 C22 Ir1 C1 -63.4(5)
C23 C22 Ir1 C1 -178.5(4)
C27 C22 Ir1 C1 59.1(8)
C26 C22 Ir1 N1 -147.0(4)
C23 C22 Ir1 N1 97.9(4)
C27 C22 Ir1 N1 -24.6(8)
C23 C22 Ir1 C26 -115.1(6)
C27 C22 Ir1 C26 122.5(9)
C26 C22 Ir1 C25 37.3(4)
C23 C22 Ir1 C25 -77.8(5)
C27 C22 Ir1 C25 159.8(8)
C26 C22 Ir1 C23 115.1(6)
C27 C22 Ir1 C23 -122.4(9)
C26 C22 Ir1 C24 80.3(5)
C23 C22 Ir1 C24 -34.8(4)
C27 C22 Ir1 C24 -157.2(8)
C26 C22 Ir1 Cl1 98.5(6)
C23 C22 Ir1 Cl1 -16.5(7)
C27 C22 Ir1 Cl1 -139.0(6)
C26 C25 Ir1 C1 80.0(5)
C24 C25 Ir1 C1 -166.7(4)
C30 C25 Ir1 C1 -41.0(9)
C26 C25 Ir1 N1 -60.6(17)
C24 C25 Ir1 N1 52.7(18)
C30 C25 Ir1 N1 178.4(12)
C24 C25 Ir1 C26 113.3(6)
C30 C25 Ir1 C26 -121.0(9)
C26 C25 Ir1 C22 -37.0(4)
C24 C25 Ir1 C22 76.3(5)
C30 C25 Ir1 C22 -158.0(9)
C26 C25 Ir1 C23 -79.2(5)
C24 C25 Ir1 C23 34.1(4)
C30 C25 Ir1 C23 159.8(9)
C26 C25 Ir1 C24 -113.3(6)
C30 C25 Ir1 C24 125.7(10)
C26 C25 Ir1 Cl1 165.7(4)
C24 C25 Ir1 Cl1 -81.0(5)
C30 C25 Ir1 Cl1 44.7(8)
C24 C23 Ir1 C1 -116.5(8)
C22 C23 Ir1 C1 3.9(10)
C28 C23 Ir1 C1 122.4(9)
C24 C23 Ir1 N1 147.0(4)
C22 C23 Ir1 N1 -92.6(4)
C28 C23 Ir1 N1 25.9(8)
C24 C23 Ir1 C26 -80.7(5)
C22 C23 Ir1 C26 39.7(4)
C28 C23 Ir1 C26 158.2(9)
C24 C23 Ir1 C22 -120.4(6)
C28 C23 Ir1 C22 118.5(9)
C24 C23 Ir1 C25 -36.5(5)
C22 C23 Ir1 C25 83.9(5)
C28 C23 Ir1 C25 -157.5(9)
C22 C23 Ir1 C24 120.4(6)
C28 C23 Ir1 C24 -121.1(10)
C24 C23 Ir1 Cl1 51.6(5)
C22 C23 Ir1 Cl1 172.0(4)
C28 C23 Ir1 Cl1 -69.4(8)
C23 C24 Ir1 C1 145.3(5)
C25 C24 Ir1 C1 23.9(8)
C29 C24 Ir1 C1 -94.0(8)
C23 C24 Ir1 N1 -46.9(6)
C25 C24 Ir1 N1 -168.3(5)
C29 C24 Ir1 N1 73.8(7)
C23 C24 Ir1 C26 80.7(5)
C25 C24 Ir1 C26 -40.7(5)
C29 C24 Ir1 C26 -158.6(8)
C23 C24 Ir1 C22 36.7(4)
C25 C24 Ir1 C22 -84.7(5)
C29 C24 Ir1 C22 157.3(7)
C23 C24 Ir1 C25 121.4(7)
C29 C24 Ir1 C25 -117.9(9)
C25 C24 Ir1 C23 -121.4(7)
C29 C24 Ir1 C23 120.7(9)
C23 C24 Ir1 Cl1 -135.5(4)
C25 C24 Ir1 Cl1 103.1(5)
C29 C24 Ir1 Cl1 -14.9(7)
